data_2207943
loop_
_publ_author_name
'Sun, Feng-Xia'
'Yu, Yi-Feng'
'Guo, Xing-Na'
'Guo, Jun-Yong'

_publ_section_title
;5-Ethoxycarbonyl-2,6-dimethyl-4-(3-nitrophenyl)-1,4-dihydropyridine-3-carboxylic
 anhydride ethyl acetate solvate
;
_journal_coeditor_code XU6072
_journal_issue 1
_journal_name_full 'Acta Crystallographica Section E'
_journal_page_first o83
_journal_page_last o84
_journal_paper_doi 10.1107/S1600536805039772
_journal_volume 62
_journal_year 2006
_chemical_formula_iupac 'C34 H34 N4 O11, C4 H8 O2'
_chemical_formula_moiety 'C34 H34 N4 O11, C4 H8 O2'
_chemical_formula_sum 'C38 H42 N4 O13'
_chemical_formula_weight 762.76
_chemical_melting_point .45E-305
_chemical_name_common
;
5-Ethoxycarbonyl-2,6-dimethyl-4-
(m-nitrophenyl)-1,4-dihydro-pyridine-3-carboxylic acid anhydride
ethyl acetate solvate
;
_chemical_name_systematic
;
5-Ethoxycarbonyl-2,6-dimethyl-4-(3-nitrophenyl)-1,4-dihydro-pyridine-
3-carboxylic anhydride ethyl acetate solvate
;
_space_group_IT_number 2
_symmetry_cell_setting triclinic
_symmetry_space_group_name_Hall '-P 1'
_symmetry_space_group_name_H-M 'P -1'
_atom_sites_solution_hydrogens geom
_atom_sites_solution_primary direct
_atom_sites_solution_secondary difmap
_audit_creation_method SHELXL-97
_cell_angle_alpha 99.59(3)
_cell_angle_beta 106.29(3)
_cell_angle_gamma 105.69(3)
_cell_formula_units_Z 2
_cell_length_a 10.896(2)
_cell_length_b 12.017(2)
_cell_length_c 16.162(3)
_cell_measurement_reflns_used 15558
_cell_measurement_temperature 293(2)
_cell_measurement_theta_max 25.5
_cell_measurement_theta_min 3.2
_cell_volume 1887.1(9)
_computing_cell_refinement PROCESS-AUTO
_computing_data_collection 'PROCESS-AUTO (Rigaku, 1998)'
_computing_data_reduction 'CrystalStructure (Rigaku/MSC, 2002)'
_computing_molecular_graphics 'SHELXTL (Bruker, 2002)'
_computing_publication_material SHELXTL
_computing_structure_refinement 'SHELXL97 (Sheldrick, 1997)'
_computing_structure_solution 'SHELXS97 (Sheldrick, 1997)'
_diffrn_ambient_temperature 293(2)
_diffrn_measured_fraction_theta_full 0.99
_diffrn_measured_fraction_theta_max 0.99
_diffrn_measurement_device_type 'Rigaku R-AXIS RAPID'
_diffrn_measurement_method \w
_diffrn_radiation_monochromator graphite
_diffrn_radiation_source 'rotating anode'
_diffrn_radiation_type MoK\a
_diffrn_radiation_wavelength 0.71073
_diffrn_reflns_av_R_equivalents 0.038
_diffrn_reflns_av_sigmaI/netI 0.068
_diffrn_reflns_limit_h_max 13
_diffrn_reflns_limit_h_min -13
_diffrn_reflns_limit_k_max 14
_diffrn_reflns_limit_k_min -14
_diffrn_reflns_limit_l_max 19
_diffrn_reflns_limit_l_min -19
_diffrn_reflns_number 15558
_diffrn_reflns_theta_full 25.5
_diffrn_reflns_theta_max 25.5
_diffrn_reflns_theta_min 3.2
_diffrn_standards_decay_% 0
_diffrn_standards_interval_count 0
_diffrn_standards_interval_time 0
_diffrn_standards_number 0
_exptl_absorpt_coefficient_mu 0.102
_exptl_absorpt_correction_type none
_exptl_crystal_colour yellow
_exptl_crystal_density_diffrn 1.342
_exptl_crystal_density_method 'not measured'
_exptl_crystal_description block
_exptl_crystal_F_000 804
_exptl_crystal_size_max 0.28
_exptl_crystal_size_mid 0.22
_exptl_crystal_size_min 0.10
_refine_diff_density_max 0.57
_refine_diff_density_min -0.45
_refine_ls_extinction_method none
_refine_ls_goodness_of_fit_ref 1.077
_refine_ls_hydrogen_treatment constr
_refine_ls_matrix_type full
_refine_ls_number_parameters 504
_refine_ls_number_reflns 6953
_refine_ls_number_restraints 0
_refine_ls_restrained_S_all 1.077
_refine_ls_R_factor_all 0.102
_refine_ls_R_factor_gt 0.065
_refine_ls_shift/su_max 0.001
_refine_ls_shift/su_mean 0.000
_refine_ls_structure_factor_coef Fsqd
_refine_ls_weighting_details 'calc w=1/[\s^2^(Fo^2^)+(0.1184P)^2^] where P=(Fo^2^+2Fc^2^)/3'
_refine_ls_weighting_scheme calc
_refine_ls_wR_factor_gt 0.187
_refine_ls_wR_factor_ref 0.206
_reflns_number_gt 4362
_reflns_number_total 6953
_reflns_threshold_expression I>2\s(I)
_cod_data_source_file xu6072.cif
_cod_data_source_block I
_cod_database_code 2207943
_cod_database_fobs_code 2207943

loop_
_symmetry_equiv_pos_as_xyz
'x, y, z'
'-x, -y, -z'

loop_
_atom_site_label
_atom_site_fract_x
_atom_site_fract_y
_atom_site_fract_z
_atom_site_U_iso_or_equiv
_atom_site_adp_type
_atom_site_calc_flag
_atom_site_refinement_flags
_atom_site_occupancy
_atom_site_type_symbol
O1 0.3869(2) 0.50900(18) 0.11858(13) 0.0586(5) Uani d . 1 O
O2 0.5820(3) 0.6080(3) 0.10492(19) 0.0967(9) Uani d . 1 O
O3 0.1157(3) 0.4971(3) 0.4347(2) 0.1420(15) Uani d . 1 O
O4 0.0521(3) 0.4272(3) 0.2952(2) 0.0983(9) Uani d . 1 O
O5 0.4989(2) 0.1678(2) 0.36098(16) 0.0705(6) Uani d . 1 O
O6 0.33349(17) 0.17678(15) 0.24507(12) 0.0479(4) Uani d . 1 O
O7 0.2374(2) 0.18901(19) 0.35081(13) 0.0681(6) Uani d . 1 O
O8 0.6393(3) -0.1781(3) 0.2608(2) 0.1137(11) Uani d . 1 O
O9 0.6059(3) -0.0693(3) 0.1715(2) 0.1117(11) Uani d . 1 O
O10 -0.0790(2) -0.2303(2) -0.08999(14) 0.0800(7) Uani d . 1 O
O11 0.1436(2) -0.14129(18) -0.02035(12) 0.0632(6) Uani d . 1 O
O12 0.0855(5) 0.7276(5) 0.3950(3) 0.184(2) Uani d . 1 O
O13 0.1371(4) 0.9037(3) 0.4833(3) 0.1408(14) Uani d . 1 O
N1 0.7668(2) 0.4367(2) 0.29037(17) 0.0590(6) Uani d . 1 N
H1D 0.8535 0.4587 0.3153 0.071 Uiso calc R 1 H
N2 0.1399(3) 0.4761(2) 0.3657(2) 0.0704(8) Uani d . 1 N
N3 -0.1162(2) -0.0783(2) 0.15706(15) 0.0537(6) Uani d . 1 N
H3A -0.1905 -0.1024 0.1679 0.064 Uiso calc R 1 H
N4 0.5678(3) -0.1315(3) 0.2177(2) 0.0774(8) Uani d . 1 N
C1 0.1708(4) 0.5116(4) 0.0361(3) 0.0974(13) Uani d . 1 C
H1A 0.1228 0.5443 -0.0074 0.146 Uiso calc R 1 H
H1B 0.1555 0.5340 0.0912 0.146 Uiso calc R 1 H
H1C 0.1388 0.4258 0.0148 0.146 Uiso calc R 1 H
C2 0.3182(4) 0.5589(3) 0.0511(2) 0.0726(9) Uani d . 1 C
H2A 0.3351 0.5356 -0.0040 0.087 Uiso calc R 1 H
H2B 0.3513 0.6457 0.0714 0.087 Uiso calc R 1 H
C3 0.5221(3) 0.5391(3) 0.13875(19) 0.0585(7) Uani d . 1 C
C4 0.5810(3) 0.4801(2) 0.20378(17) 0.0481(6) Uani d . 1 C
C5 0.7152(3) 0.4987(3) 0.23253(19) 0.0537(7) Uani d . 1 C
C6 0.8237(3) 0.5814(3) 0.2086(2) 0.0793(10) Uani d . 1 C
H6A 0.7884 0.6369 0.1817 0.119 Uiso calc R 1 H
H6B 0.8508 0.5352 0.1671 0.119 Uiso calc R 1 H
H6C 0.9007 0.6248 0.2616 0.119 Uiso calc R 1 H
C7 0.6882(3) 0.3422(2) 0.31032(18) 0.0487(6) Uani d . 1 C
C8 0.7672(3) 0.2741(3) 0.3592(2) 0.0679(9) Uani d . 1 C
H8A 0.7104 0.1922 0.3456 0.102 Uiso calc R 1 H
H8B 0.7974 0.3094 0.4224 0.102 Uiso calc R 1 H
H8C 0.8444 0.2771 0.3410 0.102 Uiso calc R 1 H
C9 0.5518(2) 0.3174(2) 0.28333(17) 0.0420(6) Uani d . 1 C
C10 0.4863(2) 0.4002(2) 0.24045(16) 0.0399(5) Uani d . 1 C
H10A 0.4033 0.3508 0.1906 0.048 Uiso calc R 1 H
C11 0.4469(2) 0.4729(2) 0.30959(15) 0.0367(5) Uani d . 1 C
C12 0.3119(2) 0.4478(2) 0.30282(17) 0.0407(6) Uani d . 1 C
H12A 0.2429 0.3920 0.2534 0.049 Uiso calc R 1 H
C13 0.2829(3) 0.5081(2) 0.37171(18) 0.0462(6) Uani d . 1 C
C14 0.3790(3) 0.5935(2) 0.44488(19) 0.0519(7) Uani d . 1 C
H14A 0.3549 0.6322 0.4895 0.062 Uiso calc R 1 H
C15 0.5130(3) 0.6205(2) 0.45048(18) 0.0509(6) Uani d . 1 C
H15A 0.5809 0.6793 0.4987 0.061 Uiso calc R 1 H
C16 0.5456(3) 0.5593(2) 0.38350(17) 0.0445(6) Uani d . 1 C
H16A 0.6362 0.5769 0.3884 0.053 Uiso calc R 1 H
C17 0.4665(3) 0.2170(2) 0.30386(18) 0.0466(6) Uani d . 1 C
C18 0.2275(3) 0.1374(2) 0.27749(18) 0.0459(6) Uani d . 1 C
C19 0.1148(2) 0.0392(2) 0.21225(16) 0.0399(6) Uani d . 1 C
C20 -0.0079(3) 0.0098(2) 0.22210(18) 0.0484(6) Uani d . 1 C
C21 -0.0416(3) 0.0664(3) 0.2993(2) 0.0715(9) Uani d . 1 C
H21A 0.0018 0.1517 0.3153 0.107 Uiso calc R 1 H
H21B -0.0099 0.0358 0.3494 0.107 Uiso calc R 1 H
H21C -0.1381 0.0479 0.2824 0.107 Uiso calc R 1 H
C22 -0.1134(3) -0.1310(2) 0.07489(17) 0.0454(6) Uani d . 1 C
C23 -0.2531(3) -0.2037(3) 0.0100(2) 0.0646(8) Uani d . 1 C
H23A -0.2473 -0.2664 -0.0326 0.097 Uiso calc R 1 H
H23B -0.2920 -0.1529 -0.0207 0.097 Uiso calc R 1 H
H23C -0.3093 -0.2384 0.0418 0.097 Uiso calc R 1 H
C24 0.0062(3) -0.1113(2) 0.06206(16) 0.0423(6) Uani d . 1 C
C25 0.0137(3) -0.1674(2) -0.02374(18) 0.0510(6) Uani d . 1 C
C26 0.1673(4) -0.2005(4) -0.0973(2) 0.0832(11) Uani d . 1 C
H26A 0.1314 -0.1720 -0.1486 0.100 Uiso calc R 1 H
H26B 0.1222 -0.2863 -0.1120 0.100 Uiso calc R 1 H
C27 0.3136(5) -0.1735(5) -0.0755(3) 0.1079(15) Uani d . 1 C
H27A 0.3317 -0.2068 -0.1272 0.162 Uiso calc R 1 H
H27B 0.3470 -0.2078 -0.0280 0.162 Uiso calc R 1 H
H27C 0.3581 -0.0883 -0.0569 0.162 Uiso calc R 1 H
C28 0.1392(2) -0.0350(2) 0.13605(16) 0.0389(5) Uani d . 1 C
H28A 0.1930 0.0201 0.1110 0.047 Uiso calc R 1 H
C29 0.2221(2) -0.1100(2) 0.17451(15) 0.0386(5) Uani d . 1 C
C30 0.3545(3) -0.0891(2) 0.17608(17) 0.0462(6) Uani d . 1 C
H30A 0.3932 -0.0322 0.1499 0.055 Uiso calc R 1 H
C31 0.4280(3) -0.1543(3) 0.2171(2) 0.0553(7) Uani d . 1 C
C32 0.3777(4) -0.2385(3) 0.2573(2) 0.0687(9) Uani d . 1 C
H32A 0.4306 -0.2793 0.2859 0.082 Uiso calc R 1 H
C33 0.2447(4) -0.2606(3) 0.2539(3) 0.0746(10) Uani d . 1 C
H33A 0.2062 -0.3190 0.2790 0.090 Uiso calc R 1 H
C34 0.1692(3) -0.1971(3) 0.2137(2) 0.0576(7) Uani d . 1 C
H34A 0.0803 -0.2129 0.2126 0.069 Uiso calc R 1 H
C35 -0.0780(5) 0.7699(6) 0.4520(4) 0.147(2) Uani d . 1 C
H35A -0.1023 0.8398 0.4664 0.220 Uiso calc R 1 H
H35B -0.0710 0.7322 0.5002 0.220 Uiso calc R 1 H
H35C -0.1464 0.7149 0.3985 0.220 Uiso calc R 1 H
C36 0.0499(6) 0.8038(5) 0.4382(3) 0.1156(16) Uani d . 1 C
C37 0.2697(6) 0.9385(6) 0.4697(5) 0.148(2) Uani d . 1 C
H37A 0.3088 0.8754 0.4751 0.177 Uiso calc R 1 H
H37B 0.2569 0.9494 0.4100 0.177 Uiso calc R 1 H
C38 0.3552(7) 1.0415(6) 0.5308(6) 0.179(3) Uani d . 1 C
H38A 0.4400 1.0643 0.5205 0.268 Uiso calc R 1 H
H38B 0.3705 1.0296 0.5897 0.268 Uiso calc R 1 H
H38C 0.3158 1.1036 0.5258 0.268 Uiso calc R 1 H

loop_
_atom_site_aniso_label
_atom_site_aniso_U_11
_atom_site_aniso_U_22
_atom_site_aniso_U_33
_atom_site_aniso_U_12
_atom_site_aniso_U_13
_atom_site_aniso_U_23
O1 0.0542(12) 0.0670(13) 0.0531(11) 0.0188(10) 0.0143(10) 0.0219(10)
O2 0.0763(17) 0.119(2) 0.0955(18) 0.0094(16) 0.0328(16) 0.0624(17)
O3 0.092(2) 0.170(3) 0.148(3) 0.011(2) 0.085(2) -0.022(2)
O4 0.0395(13) 0.135(2) 0.101(2) 0.0202(15) 0.0219(15) 0.0007(18)
O5 0.0540(13) 0.0688(14) 0.0823(15) 0.0167(11) 0.0092(12) 0.0341(12)
O6 0.0352(10) 0.0439(10) 0.0494(10) 0.0007(8) 0.0077(8) 0.0057(8)
O7 0.0579(13) 0.0689(13) 0.0547(12) 0.0055(10) 0.0163(11) -0.0115(10)
O8 0.0691(18) 0.144(3) 0.141(3) 0.067(2) 0.0239(18) 0.039(2)
O9 0.0567(16) 0.151(3) 0.157(3) 0.0430(18) 0.057(2) 0.068(2)
O10 0.0725(16) 0.0886(16) 0.0471(12) 0.0048(13) 0.0071(12) -0.0043(12)
O11 0.0645(13) 0.0777(14) 0.0449(11) 0.0223(11) 0.0232(10) 0.0048(10)
O12 0.165(4) 0.187(4) 0.163(4) 0.025(3) 0.074(4) -0.023(3)
O13 0.097(3) 0.110(3) 0.173(4) 0.009(2) 0.029(3) 0.002(3)
N1 0.0251(11) 0.0760(16) 0.0660(15) 0.0077(11) 0.0129(11) 0.0130(13)
N2 0.0517(17) 0.0704(17) 0.093(2) 0.0197(14) 0.0391(18) 0.0094(15)
N3 0.0325(12) 0.0622(14) 0.0568(14) 0.0059(11) 0.0161(11) 0.0063(11)
N4 0.0482(16) 0.091(2) 0.089(2) 0.0331(16) 0.0164(16) 0.0106(17)
C1 0.081(3) 0.128(4) 0.093(3) 0.050(3) 0.020(2) 0.048(3)
C2 0.081(2) 0.077(2) 0.0582(19) 0.0296(19) 0.0132(18) 0.0244(16)
C3 0.0543(18) 0.0628(18) 0.0519(16) 0.0078(15) 0.0211(15) 0.0132(14)
C4 0.0403(14) 0.0511(15) 0.0458(14) 0.0066(12) 0.0172(13) 0.0048(12)
C5 0.0398(15) 0.0605(17) 0.0502(16) 0.0044(13) 0.0177(14) 0.0037(13)
C6 0.0493(19) 0.104(3) 0.069(2) -0.0057(18) 0.0285(18) 0.0182(19)
C7 0.0378(14) 0.0526(15) 0.0528(15) 0.0158(12) 0.0166(13) 0.0034(12)
C8 0.0488(17) 0.078(2) 0.082(2) 0.0343(17) 0.0186(17) 0.0196(18)
C9 0.0320(12) 0.0417(13) 0.0445(13) 0.0097(11) 0.0108(11) -0.0004(10)
C10 0.0282(12) 0.0410(13) 0.0408(13) 0.0043(10) 0.0083(11) 0.0039(10)
C11 0.0321(12) 0.0369(12) 0.0397(12) 0.0103(10) 0.0107(11) 0.0112(10)
C12 0.0310(12) 0.0372(13) 0.0486(14) 0.0081(10) 0.0101(11) 0.0093(11)
C13 0.0411(14) 0.0468(14) 0.0598(16) 0.0192(12) 0.0235(14) 0.0195(12)
C14 0.0594(18) 0.0481(15) 0.0521(16) 0.0216(14) 0.0236(15) 0.0093(12)
C15 0.0501(16) 0.0476(15) 0.0448(14) 0.0136(13) 0.0082(13) 0.0045(12)
C16 0.0344(13) 0.0463(14) 0.0488(14) 0.0121(11) 0.0116(12) 0.0094(11)
C17 0.0406(14) 0.0433(14) 0.0465(15) 0.0127(12) 0.0074(13) 0.0027(12)
C18 0.0424(14) 0.0423(14) 0.0497(15) 0.0129(12) 0.0161(13) 0.0053(12)
C19 0.0393(13) 0.0355(12) 0.0429(13) 0.0106(11) 0.0142(12) 0.0083(10)
C20 0.0395(14) 0.0525(15) 0.0508(15) 0.0149(12) 0.0159(13) 0.0071(12)
C21 0.0560(19) 0.085(2) 0.069(2) 0.0208(17) 0.0313(17) -0.0036(17)
C22 0.0392(14) 0.0384(13) 0.0482(14) 0.0034(11) 0.0091(12) 0.0104(11)
C23 0.0443(17) 0.0677(19) 0.0605(18) 0.0014(14) 0.0055(15) 0.0124(15)
C24 0.0419(14) 0.0373(13) 0.0425(13) 0.0083(11) 0.0111(12) 0.0116(10)
C25 0.0573(18) 0.0441(15) 0.0415(15) 0.0096(13) 0.0107(14) 0.0084(12)
C26 0.108(3) 0.104(3) 0.0523(19) 0.050(2) 0.041(2) 0.0108(18)
C27 0.127(4) 0.139(4) 0.091(3) 0.068(3) 0.069(3) 0.024(3)
C28 0.0337(13) 0.0369(13) 0.0415(13) 0.0056(10) 0.0138(11) 0.0068(10)
C29 0.0383(13) 0.0369(13) 0.0398(13) 0.0098(11) 0.0164(11) 0.0075(10)
C30 0.0399(14) 0.0468(14) 0.0491(15) 0.0121(12) 0.0167(13) 0.0072(11)
C31 0.0419(15) 0.0573(17) 0.0642(18) 0.0215(14) 0.0159(15) 0.0056(14)
C32 0.074(2) 0.072(2) 0.073(2) 0.0427(19) 0.0213(19) 0.0281(17)
C33 0.079(2) 0.079(2) 0.097(3) 0.041(2) 0.046(2) 0.052(2)
C34 0.0554(17) 0.0609(18) 0.0729(19) 0.0244(15) 0.0344(17) 0.0308(15)
C35 0.088(4) 0.177(6) 0.123(4) -0.003(4) 0.041(3) -0.023(4)
C36 0.102(4) 0.121(4) 0.079(3) 0.000(3) 0.015(3) 0.000(3)
C37 0.112(5) 0.128(5) 0.154(5) -0.001(4) 0.032(4) 0.004(4)
C38 0.140(6) 0.144(6) 0.204(7) 0.023(5) 0.039(6) -0.002(5)

loop_
_atom_type_symbol
_atom_type_description
_atom_type_scat_dispersion_real
_atom_type_scat_dispersion_imag
_atom_type_scat_source
C C 0.0033 0.0016 'International Tables Vol C Tables 4.2.6.8 and 6.1.1.4'
H H 0.0000 0.0000 'International Tables Vol C Tables 4.2.6.8 and 6.1.1.4'
N N 0.0061 0.0033 'International Tables Vol C Tables 4.2.6.8 and 6.1.1.4'
O O 0.0106 0.0060 'International Tables Vol C Tables 4.2.6.8 and 6.1.1.4'

loop_
_geom_angle_atom_site_label_1
_geom_angle_atom_site_label_2
_geom_angle_atom_site_label_3
_geom_angle
C3 O1 C2 115.9(2)
C17 O6 C18 118.9(2)
C25 O11 C26 116.9(3)
C36 O13 C37 118.7(5)
C7 N1 C5 123.9(2)
C7 N1 H1D 118.1
C5 N1 H1D 118.1
O4 N2 O3 122.1(3)
O4 N2 C13 119.9(2)
O3 N2 C13 118.0(3)
C20 N3 C22 124.1(2)
C20 N3 H3A 118.0
C22 N3 H3A 118.0
O8 N4 O9 122.1(3)
O8 N4 C31 119.7(3)
O9 N4 C31 118.1(3)
C2 C1 H1A 109.5
C2 C1 H1B 109.5
H1A C1 H1B 109.5
C2 C1 H1C 109.5
H1A C1 H1C 109.5
H1B C1 H1C 109.5
O1 C2 C1 107.5(3)
O1 C2 H2A 110.2
C1 C2 H2A 110.2
O1 C2 H2B 110.2
C1 C2 H2B 110.2
H2A C2 H2B 108.5
O2 C3 O1 121.1(3)
O2 C3 C4 127.0(3)
O1 C3 C4 111.9(2)
C5 C4 C3 120.9(2)
C5 C4 C10 121.1(3)
C3 C4 C10 117.9(2)
C4 C5 N1 119.6(2)
C4 C5 C6 127.8(3)
N1 C5 C6 112.6(3)
C5 C6 H6A 109.5
C5 C6 H6B 109.5
H6A C6 H6B 109.5
C5 C6 H6C 109.5
H6A C6 H6C 109.5
H6B C6 H6C 109.5
C9 C7 N1 119.3(3)
C9 C7 C8 127.0(3)
N1 C7 C8 113.7(2)
C7 C8 H8A 109.5
C7 C8 H8B 109.5
H8A C8 H8B 109.5
C7 C8 H8C 109.5
H8A C8 H8C 109.5
H8B C8 H8C 109.5
C7 C9 C17 120.0(2)
C7 C9 C10 121.2(2)
C17 C9 C10 118.4(2)
C9 C10 C4 110.9(2)
C9 C10 C11 108.56(19)
C4 C10 C11 112.24(19)
C9 C10 H10A 108.4
C4 C10 H10A 108.4
C11 C10 H10A 108.4
C12 C11 C16 118.5(2)
C12 C11 C10 120.5(2)
C16 C11 C10 120.8(2)
C13 C12 C11 118.1(2)
C13 C12 H12A 120.9
C11 C12 H12A 120.9
C14 C13 C12 123.9(2)
C14 C13 N2 118.6(2)
C12 C13 N2 117.5(3)
C13 C14 C15 117.9(2)
C13 C14 H14A 121.1
C15 C14 H14A 121.1
C14 C15 C16 119.5(3)
C14 C15 H15A 120.2
C16 C15 H15A 120.2
C11 C16 C15 122.0(2)
C11 C16 H16A 119.0
C15 C16 H16A 119.0
O5 C17 O6 120.2(2)
O5 C17 C9 128.3(3)
O6 C17 C9 111.5(2)
O7 C18 O6 119.0(2)
O7 C18 C19 128.9(2)
O6 C18 C19 111.99(19)
C20 C19 C18 120.0(2)
C20 C19 C28 120.8(2)
C18 C19 C28 119.0(2)
C19 C20 N3 119.6(2)
C19 C20 C21 126.2(3)
N3 C20 C21 114.2(2)
C20 C21 H21A 109.5
C20 C21 H21B 109.5
H21A C21 H21B 109.5
C20 C21 H21C 109.5
H21A C21 H21C 109.5
H21B C21 H21C 109.5
C24 C22 N3 119.1(2)
C24 C22 C23 128.7(2)
N3 C22 C23 112.1(2)
C22 C23 H23A 109.5
C22 C23 H23B 109.5
H23A C23 H23B 109.5
C22 C23 H23C 109.5
H23A C23 H23C 109.5
H23B C23 H23C 109.5
C22 C24 C25 120.8(2)
C22 C24 C28 121.7(2)
C25 C24 C28 117.4(2)
O10 C25 O11 121.5(2)
O10 C25 C24 127.6(3)
O11 C25 C24 110.9(2)
O11 C26 C27 108.3(3)
O11 C26 H26A 110.0
C27 C26 H26A 110.0
O11 C26 H26B 110.0
C27 C26 H26B 110.0
H26A C26 H26B 108.4
C26 C27 H27A 109.5
C26 C27 H27B 109.5
H27A C27 H27B 109.5
C26 C27 H27C 109.5
H27A C27 H27C 109.5
H27B C27 H27C 109.5
C24 C28 C29 112.43(19)
C24 C28 C19 111.33(19)
C29 C28 C19 108.39(19)
C24 C28 H28A 108.2
C29 C28 H28A 108.2
C19 C28 H28A 108.2
C30 C29 C34 118.0(2)
C30 C29 C28 121.4(2)
C34 C29 C28 120.5(2)
C31 C30 C29 118.9(2)
C31 C30 H30A 120.5
C29 C30 H30A 120.5
C32 C31 C30 123.4(3)
C32 C31 N4 118.4(3)
C30 C31 N4 118.2(3)
C31 C32 C33 117.3(3)
C31 C32 H32A 121.3
C33 C32 H32A 121.3
C34 C33 C32 120.6(3)
C34 C33 H33A 119.7
C32 C33 H33A 119.7
C33 C34 C29 121.7(3)
C33 C34 H34A 119.2
C29 C34 H34A 119.2
C36 C35 H35A 109.5
C36 C35 H35B 109.5
H35A C35 H35B 109.5
C36 C35 H35C 109.5
H35A C35 H35C 109.5
H35B C35 H35C 109.5
O13 C36 O12 119.0(5)
O13 C36 C35 118.6(5)
O12 C36 C35 121.0(5)
C38 C37 O13 110.1(6)
C38 C37 H37A 109.6
O13 C37 H37A 109.6
C38 C37 H37B 109.6
O13 C37 H37B 109.6
H37A C37 H37B 108.1
C37 C38 H38A 109.5
C37 C38 H38B 109.5
H38A C38 H38B 109.5
C37 C38 H38C 109.5
H38A C38 H38C 109.5
H38B C38 H38C 109.5

loop_
_geom_bond_atom_site_label_1
_geom_bond_atom_site_label_2
_geom_bond_distance
_geom_bond_publ_flag
O1 C2 1.453(4) y
O1 C3 1.345(4) y
O2 C3 1.212(3) y
O3 N2 1.218(4) ?
O4 N2 1.192(4) ?
O5 C17 1.199(3) y
O6 C17 1.391(3) y
O6 C18 1.399(3) y
O7 C18 1.203(3) y
O8 N4 1.211(4) ?
O9 N4 1.217(4) ?
O10 C25 1.204(4) y
O11 C25 1.347(3) y
O11 C26 1.451(3) y
O12 C36 1.269(6) y
O13 C36 1.256(6) y
O13 C37 1.482(6) y
N1 C7 1.370(3) ?
N1 C5 1.381(4) ?
N1 H1D 0.8600 ?
N2 C13 1.471(4) ?
N3 C20 1.369(4) ?
N3 C22 1.385(3) ?
N3 H3A 0.8600 ?
N4 C31 1.469(4) ?
C1 C2 1.485(5) ?
C1 H1A 0.9600 ?
C1 H1B 0.9600 ?
C1 H1C 0.9600 ?
C2 H2A 0.9700 ?
C2 H2B 0.9700 ?
C3 C4 1.461(4) ?
C4 C5 1.347(4) ?
C4 C10 1.528(3) ?
C5 C6 1.512(4) ?
C6 H6A 0.9600 ?
C6 H6B 0.9600 ?
C6 H6C 0.9600 ?
C7 C9 1.356(4) ?
C7 C8 1.501(4) ?
C8 H8A 0.9600 ?
C8 H8B 0.9600 ?
C8 H8C 0.9600 ?
C9 C17 1.459(4) ?
C9 C10 1.522(4) ?
C10 C11 1.531(3) ?
C10 H10A 0.9800 ?
C11 C12 1.387(3) ?
C11 C16 1.387(4) ?
C12 C13 1.385(3) ?
C12 H12A 0.9300 ?
C13 C14 1.367(4) ?
C14 C15 1.379(4) ?
C14 H14A 0.9300 ?
C15 C16 1.389(3) ?
C15 H15A 0.9300 ?
C16 H16A 0.9300 ?
C18 C19 1.445(4) ?
C19 C20 1.350(3) ?
C19 C28 1.526(3) ?
C20 C21 1.504(4) ?
C21 H21A 0.9600 ?
C21 H21B 0.9600 ?
C21 H21C 0.9600 ?
C22 C24 1.341(3) ?
C22 C23 1.504(4) ?
C23 H23A 0.9600 ?
C23 H23B 0.9600 ?
C23 H23C 0.9600 ?
C24 C25 1.472(3) ?
C24 C28 1.521(4) ?
C26 C27 1.462(6) ?
C26 H26A 0.9700 ?
C26 H26B 0.9700 ?
C27 H27A 0.9600 ?
C27 H27B 0.9600 ?
C27 H27C 0.9600 ?
C28 C29 1.526(3) ?
C28 H28A 0.9800 ?
C29 C30 1.388(3) ?
C29 C34 1.388(4) ?
C30 C31 1.381(4) ?
C30 H30A 0.9300 ?
C31 C32 1.366(4) ?
C32 C33 1.383(5) ?
C32 H32A 0.9300 ?
C33 C34 1.374(4) ?
C33 H33A 0.9300 ?
C34 H34A 0.9300 ?
C35 C36 1.434(7) ?
C35 H35A 0.9600 ?
C35 H35B 0.9600 ?
C35 H35C 0.9600 ?
C37 C38 1.352(8) ?
C37 H37A 0.9700 ?
C37 H37B 0.9700 ?
C38 H38A 0.9600 ?
C38 H38B 0.9600 ?
C38 H38C 0.9600 ?

loop_
_geom_hbond_atom_site_label_D
_geom_hbond_atom_site_label_H
_geom_hbond_atom_site_label_A
_geom_hbond_site_symmetry_A
_geom_hbond_distance_DH
_geom_hbond_distance_HA
_geom_hbond_distance_DA
_geom_hbond_angle_DHA
_geom_hbond_publ_flag
N1 H1D O4 1_655 0.86 2.39 3.121(4) 143 y
N3 H3A O9 1_455 0.86 2.37 3.131(4) 147 y
C6 H6C O12 1_655 0.96 2.36 3.317(6) 178 y
C23 H23C O2 1_445 0.96 2.44 3.348(5) 157 y

loop_
_geom_torsion_atom_site_label_1
_geom_torsion_atom_site_label_2
_geom_torsion_atom_site_label_3
_geom_torsion_atom_site_label_4
_geom_torsion
C3 O1 C2 C1 177.8(3)
C2 O1 C3 O2 3.2(4)
C2 O1 C3 C4 -177.2(2)
O2 C3 C4 C5 -0.5(5)
O1 C3 C4 C5 179.9(2)
O2 C3 C4 C10 177.5(3)
O1 C3 C4 C10 -2.1(3)
C3 C4 C5 N1 -176.5(2)
C10 C4 C5 N1 5.5(4)
C3 C4 C5 C6 2.8(4)
C10 C4 C5 C6 -175.1(3)
C7 N1 C5 C4 10.9(4)
C7 N1 C5 C6 -168.6(3)
C5 N1 C7 C9 -10.2(4)
C5 N1 C7 C8 168.0(2)
N1 C7 C9 C17 179.9(2)
C8 C7 C9 C17 1.9(4)
N1 C7 C9 C10 -6.8(4)
C8 C7 C9 C10 175.2(2)
C7 C9 C10 C4 20.2(3)
C17 C9 C10 C4 -166.4(2)
C7 C9 C10 C11 -103.6(3)
C17 C9 C10 C11 69.8(3)
C5 C4 C10 C9 -19.5(3)
C3 C4 C10 C9 162.5(2)
C5 C4 C10 C11 102.1(3)
C3 C4 C10 C11 -75.9(3)
C9 C10 C11 C12 -106.8(3)
C4 C10 C11 C12 130.3(2)
C9 C10 C11 C16 68.7(3)
C4 C10 C11 C16 -54.2(3)
C16 C11 C12 C13 -1.9(3)
C10 C11 C12 C13 173.7(2)
C11 C12 C13 C14 2.0(4)
C11 C12 C13 N2 -177.0(2)
O4 N2 C13 C14 160.6(3)
O3 N2 C13 C14 -22.1(4)
O4 N2 C13 C12 -20.4(4)
O3 N2 C13 C12 156.9(3)
C12 C13 C14 C15 -0.4(4)
N2 C13 C14 C15 178.5(2)
C13 C14 C15 C16 -1.2(4)
C12 C11 C16 C15 0.3(4)
C10 C11 C16 C15 -175.3(2)
C14 C15 C16 C11 1.3(4)
C18 O6 C17 O5 38.3(3)
C18 O6 C17 C9 -143.5(2)
C7 C9 C17 O5 20.9(4)
C10 C9 C17 O5 -152.6(3)
C7 C9 C17 O6 -157.1(2)
C10 C9 C17 O6 29.4(3)
C17 O6 C18 O7 37.7(3)
C17 O6 C18 C19 -145.1(2)
O7 C18 C19 C20 13.7(4)
O6 C18 C19 C20 -163.1(2)
O7 C18 C19 C28 -162.4(3)
O6 C18 C19 C28 20.8(3)
C18 C19 C20 N3 175.8(2)
C28 C19 C20 N3 -8.1(4)
C18 C19 C20 C21 -3.2(4)
C28 C19 C20 C21 172.8(3)
C22 N3 C20 C19 -8.4(4)
C22 N3 C20 C21 170.8(3)
C20 N3 C22 C24 11.9(4)
C20 N3 C22 C23 -167.1(3)
N3 C22 C24 C25 178.9(2)
C23 C22 C24 C25 -2.3(4)
N3 C22 C24 C28 1.5(4)
C23 C22 C24 C28 -179.7(3)
C26 O11 C25 O10 -5.1(4)
C26 O11 C25 C24 174.0(2)
C22 C24 C25 O10 2.6(4)
C28 C24 C25 O10 -179.9(3)
C22 C24 C25 O11 -176.4(2)
C28 C24 C25 O11 1.1(3)
C25 O11 C26 C27 -172.2(3)
C22 C24 C28 C29 106.4(3)
C25 C24 C28 C29 -71.1(3)
C22 C24 C28 C19 -15.4(3)
C25 C24 C28 C19 167.1(2)
C20 C19 C28 C24 18.8(3)
C18 C19 C28 C24 -165.2(2)
C20 C19 C28 C29 -105.4(3)
C18 C19 C28 C29 70.7(3)
C24 C28 C29 C30 123.8(2)
C19 C28 C29 C30 -112.7(2)
C24 C28 C29 C34 -59.8(3)
C19 C28 C29 C34 63.7(3)
C34 C29 C30 C31 -0.8(4)
C28 C29 C30 C31 175.6(2)
C29 C30 C31 C32 -0.5(4)
C29 C30 C31 N4 179.6(2)
O8 N4 C31 C32 -7.4(5)
O9 N4 C31 C32 169.9(3)
O8 N4 C31 C30 172.5(3)
O9 N4 C31 C30 -10.2(4)
C30 C31 C32 C33 1.8(5)
N4 C31 C32 C33 -178.3(3)
C31 C32 C33 C34 -1.9(5)
C32 C33 C34 C29 0.7(5)
C30 C29 C34 C33 0.7(4)
C28 C29 C34 C33 -175.8(3)
C37 O13 C36 O12 12.6(9)
C37 O13 C36 C35 179.6(5)
C36 O13 C37 C38 -172.8(6)
